data_7222993
loop_
_publ_author_name
'Kliche, G.'
'Koehler, J.'
'Bauhofer, W.'

_publ_section_title
;
 Roentgenographische, elektrische und spektroskopische Untersuchungen an
 den Palladiumchalkogeniden PdS1-xSex
;
_journal_name_full
;
Zeitschrift fuer Naturforschung, Teil B. Anorganische Chemie, Organische 
Chemie (42,1987-)
;
_journal_page_first 383
_journal_page_last 388
_journal_volume 47
_journal_year 1992
_chemical_formula_sum 'Pd S0.49 Se0.51'
_chemical_name_systematic 'Pd (S.49 Se.51)'
_space_group_IT_number 135
_symmetry_space_group_name_Hall '-P 4c 2ab'
_symmetry_space_group_name_H-M 'P 42/m b c'
_cell_angle_alpha 90
_cell_angle_beta 90
_cell_angle_gamma 90
_cell_formula_units_Z 24
_cell_length_a 11.23
_cell_length_b 11.23
_cell_length_c 6.819
_cell_volume 859.964
_citation_journal_id_ASTM ZNBSEN
_cod_data_source_file Kliche_ZNBSEN_1992_1652.cif
_cod_data_source_block Pd1S0.49Se0.51
_cod_original_cell_volume 859.9637
_cod_original_formula_sum 'Pd1 S0.49 Se0.51'
_cod_database_code 7222993

loop_
_symmetry_equiv_pos_as_xyz
x,y,z
-y,x,z+1/2
-x,-y,z
y,-x,z+1/2
x+1/2,-y+1/2,-z
y+1/2,x+1/2,-z+1/2
-x+1/2,y+1/2,-z
-y+1/2,-x+1/2,-z+1/2
-x,-y,-z
y,-x,-z-1/2
x,y,-z
-y,x,-z-1/2
-x-1/2,y-1/2,z
-y-1/2,-x-1/2,z-1/2
x-1/2,-y-1/2,z
y-1/2,x-1/2,z-1/2

loop_
_atom_site_label
_atom_site_type_symbol
_atom_site_fract_x
_atom_site_fract_y
_atom_site_fract_z
_atom_site_occupancy
_atom_site_U_iso_or_equiv
Pd2 Pd 0.2295 0.3593 0 1 0.0
Se1 Se 0.3889 0.3231 0.2251 0.6667 0.0
Pd1 Pd 0.8885 0.3885 0.25 1 0.0
S1 S 0.3889 0.3231 0.2251 0.3333 0.0
Pd3 Pd 0.4553 0.6317 0 1 0.0
S2 S 0.4037 0.9037 0.25 0.8 0.0
Se2 Se 0.4037 0.9037 0.25 0.2 0.0
